data_7134210
loop_
_publ_author_name
'Bairagi, Subhash'
'Chatterjee, Debipada'
'Giri, Soumen'
'Ghosh, Sundargopal'

_publ_section_title
;
 Hypoelectronic Titanaboranes: Icosahedral and Tetracapped Tetrahedral
 Clusters Comprising Bridging Hydrides
;
_journal_name_full 'Chemical Communications'
_journal_paper_doi 10.1039/D4CC06535B
_journal_year 2025
_chemical_formula_sum 'C30 H51 B3 Te2 Ti3'
_chemical_formula_weight 843.03
_space_group_crystal_system triclinic
_space_group_IT_number 2
_space_group_name_Hall '-P 1'
_space_group_name_H-M_alt 'P -1'
_atom_sites_solution_hydrogens mixed
_audit_creation_method SHELXL-2019/3
_audit_update_record
;
2023-12-24 deposited with the CCDC.	2025-02-03 downloaded from the CCDC.
;
_cell_angle_alpha 91.086(3)
_cell_angle_beta 91.102(2)
_cell_angle_gamma 102.584(2)
_cell_formula_units_Z 2
_cell_length_a 8.2544(3)
_cell_length_b 11.6397(5)
_cell_length_c 18.6492(8)
_cell_measurement_reflns_used 8836
_cell_measurement_temperature 296(2)
_cell_measurement_theta_max 23.8
_cell_measurement_theta_min 2.8
_cell_volume 1747.93(12)
_computing_cell_refinement 'APEX2/SAINT (Bruker, 2016)'
_computing_data_collection 'APEX2 (Bruker, 2016)'
_computing_data_reduction 'SAINT/XPREP (Bruker, 2016)'
_computing_molecular_graphics 'ORTEP3 (Farrugia, 1997) and Mercury (Bruno et al., 2002)'
_computing_publication_material 'SHELXL-2019/2 (Sheldrick, 2019)'
_computing_structure_refinement 'SHELXL-2019/2 (Sheldrick, 2019)'
_computing_structure_solution 'SHELXT-2014/5 (Sheldrick, 2014)'
_diffrn_ambient_temperature 296(2)
_diffrn_measured_fraction_theta_full 0.943
_diffrn_measured_fraction_theta_max 0.941
_diffrn_measurement_device_type 'Bruker kappa Apex2 CCD'
_diffrn_measurement_method '\w and \f scan'
_diffrn_radiation_type MoK\a
_diffrn_radiation_wavelength 0.71073
_diffrn_reflns_av_R_equivalents 0.0459
_diffrn_reflns_av_unetI/netI 0.0595
_diffrn_reflns_Laue_measured_fraction_full 0.943
_diffrn_reflns_Laue_measured_fraction_max 0.941
_diffrn_reflns_limit_h_max 9
_diffrn_reflns_limit_h_min -9
_diffrn_reflns_limit_k_max 14
_diffrn_reflns_limit_k_min -13
_diffrn_reflns_limit_l_max 22
_diffrn_reflns_limit_l_min -22
_diffrn_reflns_number 19909
_diffrn_reflns_point_group_measured_fraction_full 0.943
_diffrn_reflns_point_group_measured_fraction_max 0.941
_diffrn_reflns_theta_full 25.242
_diffrn_reflns_theta_max 25.382
_diffrn_reflns_theta_min 1.092
_diffrn_source 'Sealed tube'
_exptl_absorpt_coefficient_mu 2.322
_exptl_absorpt_correction_T_max 0.58
_exptl_absorpt_correction_T_min 0.43
_exptl_absorpt_correction_type multi-scan
_exptl_absorpt_process_details 'SADABS (Bruker, 2016)'
_exptl_crystal_colour brown
_exptl_crystal_density_diffrn 1.602
_exptl_crystal_description block
_exptl_crystal_F_000 832
_exptl_crystal_size_max 0.300
_exptl_crystal_size_mid 0.250
_exptl_crystal_size_min 0.120
_refine_diff_density_max 1.401
_refine_diff_density_min -0.870
_refine_diff_density_rms 0.113
_refine_ls_extinction_method none
_refine_ls_goodness_of_fit_ref 1.064
_refine_ls_hydrogen_treatment mixed
_refine_ls_matrix_type full
_refine_ls_number_parameters 529
_refine_ls_number_reflns 6035
_refine_ls_number_restraints 973
_refine_ls_restrained_S_all 1.069
_refine_ls_R_factor_all 0.1079
_refine_ls_R_factor_gt 0.0632
_refine_ls_shift/su_max 0.001
_refine_ls_shift/su_mean 0.000
_refine_ls_structure_factor_coef Fsqd
_refine_ls_weighting_details 'w=1/[\s^2^(Fo^2^)+(0.0538P)^2^+10.4685P] where P=(Fo^2^+2Fc^2^)/3'
_refine_ls_weighting_scheme calc
_refine_ls_wR_factor_gt 0.1397
_refine_ls_wR_factor_ref 0.1660
_reflns_Friedel_coverage 0.000
_reflns_number_gt 3913
_reflns_number_total 6035
_reflns_threshold_expression 'I > 2\s(I)'
_cod_data_source_file d4cc06535b2.cif
_cod_data_source_block TISE
_cod_database_code 7134210
_shelx_shelxl_version_number 2019/3
_shelx_space_group_comment
;
The symmetry employed for this shelxl refinement is uniquely defined
by the following loop, which should always be used as a source of
symmetry information in preference to the above space-group names.
They are only intended as comments.
;
_shelx_estimated_absorpt_t_min 0.543
_shelx_estimated_absorpt_t_max 0.768

loop_
_space_group_symop_operation_xyz
'x, y, z'
'-x, -y, -z'

loop_
_atom_site_label
_atom_site_type_symbol
_atom_site_fract_x
_atom_site_fract_y
_atom_site_fract_z
_atom_site_U_iso_or_equiv
_atom_site_adp_type
_atom_site_occupancy
_atom_site_site_symmetry_order
_atom_site_calc_flag
_atom_site_refinement_flags_posn
_atom_site_refinement_flags_adp
_atom_site_refinement_flags_occupancy
_atom_site_disorder_assembly
_atom_site_disorder_group
C1 C 0.5080(9) 0.3766(8) 0.0878(3) 0.061(2) Uani 1 1 d D U . . .
C2 C 0.4778(10) 0.2612(7) 0.0609(3) 0.061(2) Uani 1 1 d D U . . .
C3 C 0.3175(11) 0.2316(7) 0.0325(3) 0.063(2) Uani 1 1 d D U . . .
C4 C 0.2441(9) 0.3278(8) 0.0426(4) 0.060(2) Uani 1 1 d D U . . .
C5 C 0.3610(11) 0.4187(7) 0.0763(4) 0.059(2) Uani 1 1 d D U . . .
C6 C 0.6694(12) 0.4471(11) 0.1215(5) 0.094(4) Uani 1 1 d D U . . .
H6A H 0.722632 0.395775 0.148482 0.141 Uiso 1 1 calc R U . . .
H6B H 0.645894 0.507553 0.152820 0.141 Uiso 1 1 calc R U . . .
H6C H 0.741436 0.482620 0.084423 0.141 Uiso 1 1 calc R U . . .
C7 C 0.6062(15) 0.1826(11) 0.0611(6) 0.110(5) Uani 1 1 d D U . . .
H7A H 0.551156 0.102662 0.069750 0.165 Uiso 1 1 calc R U . . .
H7B H 0.688553 0.209721 0.098257 0.165 Uiso 1 1 calc R U . . .
H7C H 0.658735 0.186399 0.015482 0.165 Uiso 1 1 calc R U . . .
C8 C 0.2397(17) 0.1152(10) -0.0046(6) 0.119(5) Uani 1 1 d D U . . .
H8A H 0.245086 0.124080 -0.055655 0.179 Uiso 1 1 calc R U . . .
H8B H 0.125787 0.091343 0.008765 0.179 Uiso 1 1 calc R U . . .
H8C H 0.298902 0.056559 0.009469 0.179 Uiso 1 1 calc R U . . .
C9 C 0.0718(11) 0.3339(13) 0.0171(5) 0.101(4) Uani 1 1 d D U . . .
H9A H 0.027682 0.384345 0.049115 0.152 Uiso 1 1 calc R U . . .
H9B H 0.001609 0.256387 0.016404 0.152 Uiso 1 1 calc R U . . .
H9C H 0.076482 0.364868 -0.030308 0.152 Uiso 1 1 calc R U . . .
C10 C 0.3443(16) 0.5414(8) 0.0942(6) 0.090(4) Uani 1 1 d D U . . .
H10A H 0.401542 0.594332 0.059458 0.135 Uiso 1 1 calc R U . . .
H10B H 0.391602 0.564330 0.141070 0.135 Uiso 1 1 calc R U . . .
H10C H 0.228903 0.544366 0.093418 0.135 Uiso 1 1 calc R U . . .
C11 C 0.5125(13) 0.3721(8) 0.4115(5) 0.091(3) Uani 1 1 d D U . . .
C12 C 0.3604(15) 0.3729(9) 0.4374(4) 0.098(4) Uani 1 1 d D U . . .
C13 C 0.2986(10) 0.4595(10) 0.4040(6) 0.087(3) Uani 1 1 d D U . . .
C14 C 0.4176(13) 0.5136(7) 0.3546(5) 0.075(3) Uani 1 1 d D U . . .
C15 C 0.5481(10) 0.4562(8) 0.3607(5) 0.066(3) Uani 1 1 d D U . . .
C16 C 0.625(2) 0.2913(12) 0.4348(9) 0.177(7) Uani 1 1 d D U . . .
H16A H 0.641899 0.297768 0.485911 0.265 Uiso 1 1 calc R U . . .
H16B H 0.729724 0.313693 0.411843 0.265 Uiso 1 1 calc R U . . .
H16C H 0.573635 0.211405 0.421379 0.265 Uiso 1 1 calc R U . . .
C17 C 0.275(3) 0.2931(15) 0.4953(6) 0.222(9) Uani 1 1 d D U . . .
H17A H 0.217610 0.219405 0.473936 0.332 Uiso 1 1 calc R U . . .
H17B H 0.196551 0.330134 0.518927 0.332 Uiso 1 1 calc R U . . .
H17C H 0.356211 0.279487 0.529703 0.332 Uiso 1 1 calc R U . . .
C18 C 0.1363(16) 0.4937(17) 0.4158(10) 0.213(8) Uani 1 1 d D U . . .
H18A H 0.047712 0.434207 0.395115 0.319 Uiso 1 1 calc R U . . .
H18B H 0.137214 0.567518 0.393503 0.319 Uiso 1 1 calc R U . . .
H18C H 0.119833 0.501376 0.466343 0.319 Uiso 1 1 calc R U . . .
C19 C 0.414(2) 0.6150(10) 0.3068(7) 0.158(6) Uani 1 1 d D U . . .
H19A H 0.520676 0.639544 0.285212 0.237 Uiso 1 1 calc R U . . .
H19B H 0.390370 0.679220 0.334618 0.237 Uiso 1 1 calc R U . . .
H19C H 0.330328 0.591202 0.269973 0.237 Uiso 1 1 calc R U . . .
C20 C 0.7094(14) 0.4889(12) 0.3208(8) 0.146(6) Uani 1 1 d D U . . .
H20A H 0.784498 0.551392 0.346458 0.219 Uiso 1 1 calc R U . . .
H20B H 0.687455 0.514487 0.273617 0.219 Uiso 1 1 calc R U . . .
H20C H 0.758473 0.421517 0.316901 0.219 Uiso 1 1 calc R U . . .
C21 C 0.3599(18) -0.1187(9) 0.2536(8) 0.064(4) Uani 0.633(13) 1 d D U P A 1
C22 C 0.1878(18) -0.1579(8) 0.2491(7) 0.063(4) Uani 0.633(13) 1 d D U P A 1
C23 C 0.1230(14) -0.1404(8) 0.3163(8) 0.057(4) Uani 0.633(13) 1 d D U P A 1
C24 C 0.2552(18) -0.0886(10) 0.3633(6) 0.062(4) Uani 0.633(13) 1 d D U P A 1
C25 C 0.4029(15) -0.0742(11) 0.3239(9) 0.060(4) Uani 0.633(13) 1 d D U P A 1
C26 C 0.493(2) -0.1177(14) 0.1977(10) 0.095(7) Uani 0.633(13) 1 d D U P A 1
H26A H 0.476921 -0.194283 0.175135 0.142 Uiso 0.633(13) 1 calc R U P A 1
H26B H 0.600589 -0.097711 0.220684 0.142 Uiso 0.633(13) 1 calc R U P A 1
H26C H 0.484174 -0.060585 0.162215 0.142 Uiso 0.633(13) 1 calc R U P A 1
C27 C 0.086(3) -0.2139(12) 0.1834(10) 0.116(8) Uani 0.633(13) 1 d D U P A 1
H27A H 0.140832 -0.182427 0.140768 0.174 Uiso 0.633(13) 1 calc R U P A 1
H27B H -0.022233 -0.196956 0.184622 0.174 Uiso 0.633(13) 1 calc R U P A 1
H27C H 0.076776 -0.297599 0.183435 0.174 Uiso 0.633(13) 1 calc R U P A 1
C28 C -0.0589(17) -0.1721(12) 0.3356(12) 0.102(7) Uani 0.633(13) 1 d D U P A 1
H28A H -0.126636 -0.173441 0.292981 0.153 Uiso 0.633(13) 1 calc R U P A 1
H28B H -0.081861 -0.114514 0.369156 0.153 Uiso 0.633(13) 1 calc R U P A 1
H28C H -0.083311 -0.248311 0.356688 0.153 Uiso 0.633(13) 1 calc R U P A 1
C29 C 0.237(3) -0.0586(15) 0.4427(8) 0.103(7) Uani 0.633(13) 1 d D U P A 1
H29A H 0.261109 0.025318 0.449813 0.155 Uiso 0.633(13) 1 calc R U P A 1
H29B H 0.313315 -0.091350 0.471188 0.155 Uiso 0.633(13) 1 calc R U P A 1
H29C H 0.125610 -0.091142 0.456875 0.155 Uiso 0.633(13) 1 calc R U P A 1
C30 C 0.5769(19) -0.0274(15) 0.3546(12) 0.092(7) Uani 0.633(13) 1 d D U P A 1
H30A H 0.614281 -0.089266 0.378856 0.138 Uiso 0.633(13) 1 calc R U P A 1
H30B H 0.575824 0.036209 0.388014 0.138 Uiso 0.633(13) 1 calc R U P A 1
H30C H 0.650670 0.000470 0.316470 0.138 Uiso 0.633(13) 1 calc R U P A 1
Te1 Te 0.06196(13) 0.06365(11) 0.15226(7) 0.0491(5) Uani 0.545(2) 1 d . U P A 1
Te2 Te 0.5277(3) 0.2128(2) 0.26016(14) 0.0568(6) Uani 0.545(2) 1 d . U P A 1
B1 B 0.037(2) 0.1641(15) 0.3252(11) 0.046(4) Uani 0.635(2) 1 d D U P A 1
C21' C 0.399(2) -0.0927(12) 0.2488(12) 0.042(5) Uani 0.367(13) 1 d D U P A 2
C22' C 0.248(3) -0.1350(11) 0.2132(9) 0.048(5) Uani 0.367(13) 1 d D U P A 2
C23' C 0.1230(19) -0.1538(11) 0.2649(13) 0.048(5) Uani 0.367(13) 1 d D U P A 2
C24' C 0.197(3) -0.1230(15) 0.3326(10) 0.055(6) Uani 0.367(13) 1 d D U P A 2
C25' C 0.371(3) -0.0841(15) 0.3230(11) 0.050(6) Uani 0.367(13) 1 d D U P A 2
C26' C 0.573(3) -0.060(2) 0.2154(18) 0.090(10) Uani 0.367(13) 1 d D U P A 2
H26D H 0.630430 -0.122481 0.223465 0.135 Uiso 0.367(13) 1 calc R U P A 2
H26E H 0.634967 0.011492 0.237176 0.135 Uiso 0.367(13) 1 calc R U P A 2
H26F H 0.560630 -0.050334 0.164750 0.135 Uiso 0.367(13) 1 calc R U P A 2
C27' C 0.222(4) -0.158(2) 0.1319(11) 0.107(11) Uani 0.367(13) 1 d D U P A 2
H27D H 0.225424 -0.085012 0.108425 0.161 Uiso 0.367(13) 1 calc R U P A 2
H27E H 0.116584 -0.210414 0.122398 0.161 Uiso 0.367(13) 1 calc R U P A 2
H27F H 0.308962 -0.193328 0.114177 0.161 Uiso 0.367(13) 1 calc R U P A 2
C28' C -0.061(2) -0.2011(19) 0.247(2) 0.118(12) Uani 0.367(13) 1 d D U P A 2
H28D H -0.113684 -0.241475 0.287548 0.178 Uiso 0.367(13) 1 calc R U P A 2
H28E H -0.072142 -0.254715 0.206543 0.178 Uiso 0.367(13) 1 calc R U P A 2
H28F H -0.111597 -0.136805 0.235649 0.178 Uiso 0.367(13) 1 calc R U P A 2
C29' C 0.112(5) -0.130(2) 0.4043(15) 0.125(12) Uani 0.367(13) 1 d D U P A 2
H29D H 0.078574 -0.057221 0.414272 0.188 Uiso 0.367(13) 1 calc R U P A 2
H29E H 0.186970 -0.143429 0.441461 0.188 Uiso 0.367(13) 1 calc R U P A 2
H29F H 0.015402 -0.193482 0.402508 0.188 Uiso 0.367(13) 1 calc R U P A 2
C30' C 0.504(4) -0.043(2) 0.3816(15) 0.094(11) Uani 0.367(13) 1 d D U P A 2
H30D H 0.586591 -0.089264 0.378531 0.141 Uiso 0.367(13) 1 calc R U P A 2
H30E H 0.453775 -0.052429 0.427772 0.141 Uiso 0.367(13) 1 calc R U P A 2
H30F H 0.554461 0.038420 0.375207 0.141 Uiso 0.367(13) 1 calc R U P A 2
Te1' Te 0.5244(3) 0.1878(2) 0.23298(12) 0.0333(5) Uani 0.455(2) 1 d . U P A 2
Te2' Te 0.0847(2) 0.14265(15) 0.36650(11) 0.0481(7) Uani 0.365(2) 1 d . U P A 2
B1' B 0.025(3) 0.109(2) 0.1853(14) 0.046(5) Uani 0.455(2) 1 d D U P A 2
B2 B 0.0820(15) 0.3399(12) 0.2296(6) 0.047(3) Uani 0.910(2) 1 d D U P A 2
Te3' Te 0.1460(10) 0.4078(8) 0.2278(4) 0.053(3) Uani 0.090(2) 1 d . U P A 3
Ti1 Ti 0.29075(16) 0.26366(13) 0.15945(8) 0.0396(4) Uani 1 1 d D U . . .
Ti2 Ti 0.30907(16) 0.31549(14) 0.31504(8) 0.0445(4) Uani 1 1 d D U . . .
Ti3 Ti 0.23606(17) 0.05228(12) 0.26924(10) 0.0485(4) Uani 1 1 d D U . . .
B3 B 0.1032(10) 0.1993(8) 0.2467(6) 0.045(2) Uani 1 1 d D U . . .
H1B H 0.127(8) 0.229(6) 0.363(5) 0.044(10) Uiso 0.635(2) 1 d D U P A 1
H1A H 0.060(11) 0.074(4) 0.342(5) 0.043(10) Uiso 0.635(2) 1 d D U P A 1
H1C H -0.092(5) 0.166(7) 0.346(5) 0.049(10) Uiso 0.635(2) 1 d D U P A 1
H1'A H 0.089(13) 0.142(11) 0.133(4) 0.041(11) Uiso 0.455(2) 1 d D U P A 2
H1'B H 0.046(14) 0.015(5) 0.189(7) 0.042(11) Uiso 0.455(2) 1 d D U P A 2
H1'C H -0.114(5) 0.096(10) 0.172(6) 0.043(11) Uiso 0.455(2) 1 d D U P A 2
H2B H 0.138(6) 0.374(4) 0.1765(19) 0.048(9) Uiso 0.910(2) 1 d D U P A 2
H2A H 0.149(6) 0.406(3) 0.272(2) 0.050(10) Uiso 0.910(2) 1 d D U P A 2
H2C H -0.052(3) 0.349(4) 0.227(3) 0.049(9) Uiso 0.910(2) 1 d D U P A 2

loop_
_atom_site_aniso_label
_atom_site_aniso_U_11
_atom_site_aniso_U_22
_atom_site_aniso_U_33
_atom_site_aniso_U_23
_atom_site_aniso_U_13
_atom_site_aniso_U_12
C1 0.048(4) 0.070(5) 0.059(5) 0.014(4) 0.006(4) -0.002(4)
C2 0.054(5) 0.062(5) 0.069(5) -0.001(4) 0.022(4) 0.018(4)
C3 0.060(5) 0.066(5) 0.057(5) -0.005(4) 0.015(4) -0.002(4)
C4 0.048(4) 0.081(6) 0.051(5) 0.013(5) 0.004(4) 0.013(4)
C5 0.069(5) 0.060(5) 0.052(5) 0.006(4) 0.017(4) 0.019(4)
C6 0.062(6) 0.108(9) 0.096(8) 0.031(7) -0.007(6) -0.020(6)
C7 0.099(9) 0.115(9) 0.131(10) 0.010(8) 0.055(8) 0.048(8)
C8 0.122(10) 0.123(10) 0.094(9) -0.042(8) 0.024(8) -0.011(8)
C9 0.062(7) 0.167(12) 0.077(8) 0.032(8) -0.006(6) 0.027(7)
C10 0.128(10) 0.070(7) 0.080(8) 0.021(6) 0.020(7) 0.038(7)
C11 0.084(6) 0.081(6) 0.094(6) -0.001(6) -0.041(6) -0.007(5)
C12 0.101(7) 0.102(7) 0.065(6) -0.010(5) -0.005(5) -0.033(6)
C13 0.053(5) 0.110(7) 0.096(6) -0.061(6) 0.002(5) 0.019(5)
C14 0.081(6) 0.063(5) 0.077(6) -0.014(5) -0.024(5) 0.013(5)
C15 0.048(5) 0.058(5) 0.081(6) -0.009(5) -0.006(5) -0.012(4)
C16 0.200(14) 0.131(12) 0.191(14) -0.010(11) -0.143(12) 0.032(11)
C17 0.266(17) 0.237(16) 0.090(10) 0.000(11) -0.011(12) -0.100(14)
C18 0.141(13) 0.270(16) 0.220(15) -0.175(13) -0.010(12) 0.047(12)
C19 0.216(15) 0.084(9) 0.175(13) -0.039(10) -0.083(12) 0.044(10)
C20 0.097(9) 0.121(10) 0.186(13) -0.063(10) 0.038(9) -0.047(8)
C21 0.064(7) 0.049(7) 0.081(8) 0.007(7) 0.002(7) 0.018(6)
C22 0.067(7) 0.044(7) 0.076(8) 0.005(6) -0.003(7) 0.010(6)
C23 0.052(7) 0.043(6) 0.073(8) 0.008(6) -0.013(6) 0.006(5)
C24 0.067(7) 0.042(6) 0.076(8) 0.005(6) -0.005(6) 0.011(6)
C25 0.060(7) 0.042(7) 0.081(8) 0.011(6) -0.007(7) 0.014(6)
C26 0.119(14) 0.062(11) 0.113(14) 0.009(10) 0.037(12) 0.040(10)
C27 0.158(16) 0.055(10) 0.126(15) -0.032(11) -0.050(13) 0.010(11)
C28 0.082(11) 0.059(10) 0.154(16) 0.029(11) 0.015(11) -0.013(9)
C29 0.124(14) 0.096(13) 0.089(13) 0.026(11) 0.005(12) 0.019(12)
C30 0.080(12) 0.089(13) 0.109(14) 0.013(11) -0.027(11) 0.024(10)
Te1 0.0424(6) 0.0475(7) 0.0515(8) 0.0003(6) -0.0106(5) -0.0022(5)
Te2 0.0243(6) 0.0550(12) 0.0905(18) -0.0121(10) -0.0040(10) 0.0089(7)
B1 0.041(6) 0.046(6) 0.048(7) 0.015(6) 0.001(6) 0.006(5)
C21' 0.046(8) 0.023(8) 0.062(9) 0.006(7) 0.002(8) 0.014(7)
C22' 0.054(9) 0.030(8) 0.062(9) 0.005(7) -0.004(8) 0.015(7)
C23' 0.048(9) 0.031(8) 0.067(10) 0.010(8) 0.003(8) 0.010(7)
C24' 0.059(9) 0.038(9) 0.066(9) 0.010(8) -0.001(8) 0.006(7)
C25' 0.055(9) 0.034(9) 0.066(9) 0.007(8) -0.008(8) 0.019(7)
C26' 0.087(17) 0.089(18) 0.103(19) -0.008(16) 0.009(15) 0.039(15)
C27' 0.122(19) 0.082(17) 0.118(19) -0.031(16) -0.005(17) 0.027(16)
C28' 0.109(19) 0.087(18) 0.15(2) 0.030(17) 0.011(18) 0.005(16)
C29' 0.15(2) 0.107(19) 0.12(2) 0.050(17) 0.051(18) 0.023(17)
C30' 0.12(2) 0.071(16) 0.087(18) 0.032(15) 0.006(17) 0.021(16)
Te1' 0.0252(7) 0.0277(10) 0.0472(12) -0.0010(8) -0.0006(9) 0.0067(6)
Te2' 0.0415(10) 0.0448(10) 0.0544(13) 0.0038(8) 0.0171(9) 0.0001(7)
B1' 0.044(7) 0.043(7) 0.048(8) -0.008(6) -0.002(6) 0.003(6)
B2 0.036(5) 0.051(6) 0.053(6) 0.001(5) 0.000(5) 0.008(5)
Te3' 0.051(5) 0.058(5) 0.055(5) 0.006(4) 0.005(4) 0.026(4)
Ti1 0.0277(7) 0.0471(8) 0.0449(9) -0.0024(7) -0.0005(6) 0.0103(6)
Ti2 0.0263(7) 0.0554(9) 0.0486(9) 0.0030(8) 0.0001(6) 0.0017(6)
Ti3 0.0281(7) 0.0335(8) 0.0829(12) 0.0075(8) 0.0036(8) 0.0042(6)
B3 0.023(4) 0.042(5) 0.066(6) 0.003(4) -0.001(4) 0.003(3)

loop_
_atom_type_symbol
_atom_type_description
_atom_type_scat_dispersion_real
_atom_type_scat_dispersion_imag
_atom_type_scat_source
C C 0.0033 0.0016 'International Tables Vol C Tables 4.2.6.8 and 6.1.1.4'
H H 0.0000 0.0000 'International Tables Vol C Tables 4.2.6.8 and 6.1.1.4'
Ti Ti 0.2776 0.4457 'International Tables Vol C Tables 4.2.6.8 and 6.1.1.4'
Te Te -0.5308 1.6751 'International Tables Vol C Tables 4.2.6.8 and 6.1.1.4'
B B 0.0013 0.0007 'International Tables Vol C Tables 4.2.6.8 and 6.1.1.4'

loop_
_geom_angle_atom_site_label_1
_geom_angle_atom_site_label_2
_geom_angle_atom_site_label_3
_geom_angle
_geom_angle_site_symmetry_1
_geom_angle_site_symmetry_3
_geom_angle_publ_flag
C2 C1 C5 107.4(6) . . ?
C2 C1 C6 127.0(9) . . ?
C5 C1 C6 125.6(9) . . ?
C2 C1 Ti1 73.5(3) . . ?
C5 C1 Ti1 71.4(4) . . ?
C6 C1 Ti1 121.8(4) . . ?
C3 C2 C1 108.8(7) . . ?
C3 C2 C7 126.5(9) . . ?
C1 C2 C7 124.7(9) . . ?
C3 C2 Ti1 72.8(3) . . ?
C1 C2 Ti1 73.1(3) . . ?
C7 C2 Ti1 121.8(4) . . ?
C2 C3 C4 108.2(7) . . ?
C2 C3 C8 125.0(9) . . ?
C4 C3 C8 126.7(9) . . ?
C2 C3 Ti1 74.0(3) . . ?
C4 C3 Ti1 71.4(4) . . ?
C8 C3 Ti1 121.8(4) . . ?
C3 C4 C5 108.2(7) . . ?
C3 C4 C9 125.4(9) . . ?
C5 C4 C9 126.3(9) . . ?
C3 C4 Ti1 74.7(4) . . ?
C5 C4 Ti1 73.5(4) . . ?
C9 C4 Ti1 120.6(5) . . ?
C4 C5 C1 107.4(7) . . ?
C4 C5 C10 128.1(9) . . ?
C1 C5 C10 124.3(9) . . ?
C4 C5 Ti1 72.3(4) . . ?
C1 C5 Ti1 74.3(4) . . ?
C10 C5 Ti1 121.8(5) . . ?
C12 C11 C15 108.4(8) . . ?
C12 C11 C16 126.0(13) . . ?
C15 C11 C16 125.6(13) . . ?
C12 C11 Ti2 71.6(3) . . ?
C15 C11 Ti2 73.0(4) . . ?
C16 C11 Ti2 121.3(4) . . ?
C11 C12 C13 108.9(8) . . ?
C11 C12 C17 125.2(15) . . ?
C13 C12 C17 125.8(15) . . ?
C11 C12 Ti2 75.5(4) . . ?
C13 C12 Ti2 72.4(3) . . ?
C17 C12 Ti2 119.7(4) . . ?
C12 C13 C14 107.6(7) . . ?
C12 C13 C18 128.1(14) . . ?
C14 C13 C18 124.3(14) . . ?
C12 C13 Ti2 73.7(3) . . ?
C14 C13 Ti2 73.8(4) . . ?
C18 C13 Ti2 118.2(4) . . ?
C15 C14 C13 105.7(8) . . ?
C15 C14 C19 125.0(12) . . ?
C13 C14 C19 129.3(12) . . ?
C15 C14 Ti2 74.0(4) . . ?
C13 C14 Ti2 71.5(4) . . ?
C19 C14 Ti2 121.5(6) . . ?
C11 C15 C14 109.3(8) . . ?
C11 C15 C20 125.7(11) . . ?
C14 C15 C20 124.8(11) . . ?
C11 C15 Ti2 74.1(4) . . ?
C14 C15 Ti2 72.3(4) . . ?
C20 C15 Ti2 123.3(6) . . ?
C22 C21 C25 108.0(9) . . ?
C22 C21 C26 131.1(15) . . ?
C25 C21 C26 120.9(15) . . ?
C22 C21 Ti3 72.1(4) . . ?
C25 C21 Ti3 73.4(5) . . ?
C26 C21 Ti3 120.0(5) . . ?
C21 C22 C23 108.4(9) . . ?
C21 C22 C27 126.3(15) . . ?
C23 C22 C27 125.3(15) . . ?
C21 C22 Ti3 74.5(4) . . ?
C23 C22 Ti3 73.5(4) . . ?
C27 C22 Ti3 119.5(5) . . ?
C22 C23 C24 108.5(9) . . ?
C22 C23 C28 126.0(15) . . ?
C24 C23 C28 125.5(14) . . ?
C22 C23 Ti3 72.8(4) . . ?
C24 C23 Ti3 74.3(5) . . ?
C28 C23 Ti3 119.1(5) . . ?
C23 C24 C25 107.1(9) . . ?
C23 C24 C29 124.8(14) . . ?
C25 C24 C29 128.1(14) . . ?
C23 C24 Ti3 72.1(5) . . ?
C25 C24 Ti3 73.1(5) . . ?
C29 C24 Ti3 121.7(7) . . ?
C21 C25 C24 108.0(9) . . ?
C21 C25 C30 126.8(15) . . ?
C24 C25 C30 125.0(15) . . ?
C21 C25 Ti3 73.1(5) . . ?
C24 C25 Ti3 73.3(5) . . ?
C30 C25 Ti3 122.9(7) . . ?
B3 Te1 Ti3 54.4(3) . . ?
B3 Te1 Ti1 54.3(2) . . ?
Ti3 Te1 Ti1 74.58(5) . . ?
Ti2 Te2 Ti3 71.24(7) . . ?
Ti2 Te2 Ti1 65.46(7) . . ?
Ti3 Te2 Ti1 69.98(7) . . ?
B3 B1 Ti3 61.6(7) . . ?
B3 B1 Ti2 61.8(6) . . ?
Ti3 B1 Ti2 74.9(4) . . ?
C22' C21' C25' 108.4(10) . . ?
C22' C21' C26' 127(2) . . ?
C25' C21' C26' 124(2) . . ?
C22' C21' Ti3 73.7(5) . . ?
C25' C21' Ti3 70.7(6) . . ?
C26' C21' Ti3 121.8(6) . . ?
C21' C22' C23' 107.9(10) . . ?
C21' C22' C27' 126(2) . . ?
C23' C22' C27' 126(2) . . ?
C21' C22' Ti3 72.7(5) . . ?
C23' C22' Ti3 71.2(5) . . ?
C27' C22' Ti3 122.3(6) . . ?
C24' C23' C22' 108.7(10) . . ?
C24' C23' C28' 127(2) . . ?
C22' C23' C28' 124(2) . . ?
C24' C23' Ti3 71.4(6) . . ?
C22' C23' Ti3 74.7(5) . . ?
C28' C23' Ti3 120.4(6) . . ?
C23' C24' C25' 107.5(10) . . ?
C23' C24' C29' 127(2) . . ?
C25' C24' C29' 125(2) . . ?
C23' C24' Ti3 74.1(6) . . ?
C25' C24' Ti3 72.9(6) . . ?
C29' C24' Ti3 119.1(8) . . ?
C21' C25' C24' 107.5(10) . . ?
C21' C25' C30' 126(2) . . ?
C24' C25' C30' 127(2) . . ?
C21' C25' Ti3 74.8(6) . . ?
C24' C25' Ti3 71.9(6) . . ?
C30' C25' Ti3 120.0(8) . . ?
Ti1 Te1' Ti3 73.77(8) . . ?
Ti1 Te1' Ti2 62.71(7) . . ?
Ti3 Te1' Ti2 66.18(7) . . ?
B3 Te2' Ti3 54.9(2) . . ?
B3 Te2' Ti2 54.2(2) . . ?
Ti3 Te2' Ti2 73.13(6) . . ?
B3 B1' Ti3 62.3(9) . . ?
B3 B1' Ti1 61.6(8) . . ?
Ti3 B1' Ti1 77.6(6) . . ?
B3 B2 Ti1 62.9(5) . . ?
B3 B2 Ti2 62.1(5) . . ?
Ti1 B2 Ti2 72.4(3) . . ?
B3 Te3' Ti2 55.4(3) . . ?
B3 Te3' Ti1 54.3(3) . . ?
Ti2 Te3' Ti1 70.77(19) . . ?
B3 Ti1 C4 129.2(3) . . ?
B3 Ti1 C5 140.5(3) . . ?
C4 Ti1 C5 34.2(3) . . ?
B3 Ti1 C3 138.0(3) . . ?
C4 Ti1 C3 33.9(3) . . ?
C5 Ti1 C3 56.3(3) . . ?
B3 Ti1 C1 165.0(3) . . ?
C4 Ti1 C1 56.6(3) . . ?
C5 Ti1 C1 34.3(3) . . ?
C3 Ti1 C1 55.7(2) . . ?
B3 Ti1 C2 160.7(3) . . ?
C4 Ti1 C2 56.0(3) . . ?
C5 Ti1 C2 56.2(2) . . ?
C3 Ti1 C2 33.3(3) . . ?
C1 Ti1 C2 33.4(3) . . ?
B3 Ti1 B2 41.9(4) . . ?
C4 Ti1 B2 101.9(4) . . ?
C5 Ti1 B2 99.2(4) . . ?
C3 Ti1 B2 132.2(4) . . ?
C1 Ti1 B2 127.0(4) . . ?
C2 Ti1 B2 155.0(4) . . ?
B3 Ti1 B1' 37.0(6) . . ?
C4 Ti1 B1' 104.4(6) . . ?
C5 Ti1 B1' 134.7(6) . . ?
C3 Ti1 B1' 101.4(6) . . ?
C1 Ti1 B1' 157.1(6) . . ?
C2 Ti1 B1' 127.3(7) . . ?
B2 Ti1 B1' 65.3(7) . . ?
B3 Ti1 Te3' 58.7(3) . . ?
C4 Ti1 Te3' 96.7(3) . . ?
C5 Ti1 Te3' 84.7(3) . . ?
C3 Ti1 Te3' 130.5(3) . . ?
C1 Ti1 Te3' 108.8(3) . . ?
C2 Ti1 Te3' 140.1(3) . . ?
B3 Ti1 Te1 55.1(2) . . ?
C4 Ti1 Te1 97.1(2) . . ?
C5 Ti1 Te1 131.1(2) . . ?
C3 Ti1 Te1 85.19(18) . . ?
C1 Ti1 Te1 139.8(2) . . ?
C2 Ti1 Te1 107.8(2) . . ?
B3 Ti1 Te1' 90.5(3) . . ?
C4 Ti1 Te1' 138.9(2) . . ?
C5 Ti1 Te1' 121.2(2) . . ?
C3 Ti1 Te1' 110.4(2) . . ?
C1 Ti1 Te1' 88.2(2) . . ?
C2 Ti1 Te1' 83.0(2) . . ?
B2 Ti1 Te1' 117.2(3) . . ?
B1' Ti1 Te1' 103.1(6) . . ?
B3 Ti1 Te2 84.5(3) . . ?
C4 Ti1 Te2 146.3(2) . . ?
C5 Ti1 Te2 121.9(2) . . ?
C3 Ti1 Te2 121.0(2) . . ?
C1 Ti1 Te2 91.5(2) . . ?
C2 Ti1 Te2 91.7(2) . . ?
Te1 Ti1 Te2 102.70(8) . . ?
B3 Ti2 C13 130.8(3) . . ?
B3 Ti2 C12 137.8(3) . . ?
C13 Ti2 C12 33.9(3) . . ?
B3 Ti2 C14 143.1(4) . . ?
C13 Ti2 C14 34.7(3) . . ?
C12 Ti2 C14 56.6(3) . . ?
B3 Ti2 C15 166.7(3) . . ?
C13 Ti2 C15 56.0(3) . . ?
C12 Ti2 C15 55.1(3) . . ?
C14 Ti2 C15 33.8(3) . . ?
B3 Ti2 C11 158.8(4) . . ?
C13 Ti2 C11 55.6(3) . . ?
C12 Ti2 C11 32.9(3) . . ?
C14 Ti2 C11 55.8(3) . . ?
C15 Ti2 C11 32.9(3) . . ?
B3 Ti2 Te3' 60.4(3) . . ?
C13 Ti2 Te3' 92.1(4) . . ?
C12 Ti2 Te3' 125.4(4) . . ?
C14 Ti2 Te3' 83.8(3) . . ?
C15 Ti2 Te3' 111.0(3) . . ?
C11 Ti2 Te3' 139.6(3) . . ?
B3 Ti2 B2 41.8(4) . . ?
C13 Ti2 B2 101.9(4) . . ?
C12 Ti2 B2 131.0(5) . . ?
C14 Ti2 B2 101.5(4) . . ?
C15 Ti2 B2 130.5(4) . . ?
C11 Ti2 B2 156.1(4) . . ?
B3 Ti2 B1 38.3(5) . . ?
C13 Ti2 B1 104.9(5) . . ?
C12 Ti2 B1 99.9(5) . . ?
C14 Ti2 B1 136.7(5) . . ?
C15 Ti2 B1 154.9(5) . . ?
C11 Ti2 B1 124.6(6) . . ?
B3 Ti2 Te2 91.0(2) . . ?
C13 Ti2 Te2 138.1(2) . . ?
C12 Ti2 Te2 114.3(4) . . ?
C14 Ti2 Te2 114.1(3) . . ?
C15 Ti2 Te2 83.9(2) . . ?
C11 Ti2 Te2 84.5(3) . . ?
B1 Ti2 Te2 108.7(4) . . ?
B3 Ti2 Te2' 56.4(3) . . ?
C13 Ti2 Te2' 98.3(3) . . ?
C12 Ti2 Te2' 83.9(2) . . ?
C14 Ti2 Te2' 133.0(3) . . ?
C15 Ti2 Te2' 136.8(2) . . ?
C11 Ti2 Te2' 104.7(3) . . ?
B2 Ti2 Te2' 85.0(3) . . ?
B3 Ti2 Ti1 50.0(2) . . ?
C13 Ti2 Ti1 144.7(4) . . ?
C12 Ti2 Ti1 172.2(3) . . ?
C14 Ti2 Ti1 117.9(3) . . ?
C15 Ti2 Ti1 117.2(2) . . ?
C11 Ti2 Ti1 140.2(3) . . ?
Te3' Ti2 Ti1 56.16(17) . . ?
B2 Ti2 Ti1 53.5(3) . . ?
B1 Ti2 Ti1 87.8(5) . . ?
Te2 Ti2 Ti1 61.52(7) . . ?
Te2' Ti2 Ti1 103.44(7) . . ?
B3 Ti3 C24' 139.5(5) . . ?
B3 Ti3 C25' 165.4(6) . . ?
C24' Ti3 C25' 35.2(5) . . ?
B3 Ti3 C23' 127.8(4) . . ?
C24' Ti3 C23' 34.5(4) . . ?
C25' Ti3 C23' 57.4(5) . . ?
B3 Ti3 C21' 159.5(6) . . ?
C24' Ti3 C21' 57.5(5) . . ?
C25' Ti3 C21' 34.5(5) . . ?
C23' Ti3 C21' 56.5(4) . . ?
B3 Ti3 C22 137.8(4) . . ?
B3 Ti3 C22' 136.1(5) . . ?
C24' Ti3 C22' 57.2(5) . . ?
C25' Ti3 C22' 56.9(5) . . ?
C23' Ti3 C22' 34.1(4) . . ?
C21' Ti3 C22' 33.5(4) . . ?
B3 Ti3 C23 128.4(3) . . ?
C22 Ti3 C23 33.7(4) . . ?
B3 Ti3 C21 162.0(5) . . ?
C22 Ti3 C21 33.4(4) . . ?
C23 Ti3 C21 55.5(4) . . ?
B3 Ti3 C25 164.2(4) . . ?
C22 Ti3 C25 55.6(4) . . ?
C23 Ti3 C25 55.6(4) . . ?
C21 Ti3 C25 33.5(4) . . ?
B3 Ti3 C24 139.2(4) . . ?
C22 Ti3 C24 55.9(4) . . ?
C23 Ti3 C24 33.6(3) . . ?
C21 Ti3 C24 55.7(4) . . ?
C25 Ti3 C24 33.6(4) . . ?
B3 Ti3 B1' 37.7(6) . . ?
C24' Ti3 B1' 125.4(8) . . ?
C25' Ti3 B1' 153.4(7) . . ?
C23' Ti3 B1' 96.9(7) . . ?
C21' Ti3 B1' 127.8(8) . . ?
C22' Ti3 B1' 98.5(7) . . ?
B1' B3 B2 112.5(12) . . ?
B1' B3 Ti3 79.9(10) . . ?
B1 B3 Ti3 79.9(8) . . ?
B2 B3 Ti3 157.5(6) . . ?
B1' B3 Ti2 156.9(11) . . ?
B1 B3 Ti2 80.0(8) . . ?
B2 B3 Ti2 76.1(5) . . ?
Ti3 B3 Ti2 85.7(3) . . ?
B1' B3 Ti1 81.4(10) . . ?
B1 B3 Ti1 158.0(9) . . ?
B2 B3 Ti1 75.2(5) . . ?
Ti3 B3 Ti1 89.0(3) . . ?
Ti2 B3 Ti1 80.3(3) . . ?
B1 B3 Te1 121.6(8) . . ?
Ti3 B3 Te1 69.5(3) . . ?
Ti2 B3 Te1 141.5(4) . . ?
Ti1 B3 Te1 70.6(3) . . ?
B1' B3 Te2' 120.1(10) . . ?
B2 B3 Te2' 116.6(6) . . ?
Ti3 B3 Te2' 67.4(3) . . ?
Ti2 B3 Te2' 69.4(3) . . ?
Ti1 B3 Te2' 142.3(4) . . ?
Ti3 B3 Te3' 143.5(4) . . ?
Ti2 B3 Te3' 64.2(3) . . ?
Ti1 B3 Te3' 66.9(3) . . ?

loop_
_geom_bond_atom_site_label_1
_geom_bond_atom_site_label_2
_geom_bond_distance
_geom_bond_site_symmetry_2
_geom_bond_publ_flag
C1 C2 1.393(11) . ?
C1 C5 1.419(11) . ?
C1 C6 1.521(10) . ?
C1 Ti1 2.421(6) . ?
C2 C3 1.384(11) . ?
C2 C7 1.544(11) . ?
C2 Ti1 2.427(6) . ?
C3 C4 1.396(11) . ?
C3 C8 1.515(11) . ?
C3 Ti1 2.411(6) . ?
C4 C5 1.397(11) . ?
C4 C9 1.507(11) . ?
C4 Ti1 2.369(8) . ?
C5 C10 1.497(11) . ?
C5 Ti1 2.384(7) . ?
C11 C12 1.356(13) . ?
C11 C15 1.365(12) . ?
C11 C16 1.521(13) . ?
C11 Ti2 2.418(7) . ?
C12 C13 1.378(13) . ?
C12 C17 1.520(13) . ?
C12 Ti2 2.369(7) . ?
C13 C14 1.414(12) . ?
C13 C18 1.498(13) . ?
C13 Ti2 2.353(6) . ?
C14 C15 1.390(12) . ?
C14 C19 1.496(13) . ?
C14 Ti2 2.382(8) . ?
C15 C20 1.517(12) . ?
C15 Ti2 2.403(7) . ?
C21 C22 1.394(15) . ?
C21 C25 1.409(15) . ?
C21 C26 1.526(14) . ?
C21 Ti3 2.443(10) . ?
C22 C23 1.400(15) . ?
C22 C27 1.523(14) . ?
C22 Ti3 2.413(9) . ?
C23 C24 1.407(14) . ?
C23 C28 1.518(14) . ?
C23 Ti3 2.422(9) . ?
C24 C25 1.417(15) . ?
C24 C29 1.532(14) . ?
C24 Ti3 2.450(11) . ?
C25 C30 1.518(14) . ?
C25 Ti3 2.447(12) . ?
Te1 B3 2.312(10) . ?
Te1 Ti3 2.611(2) . ?
Te1 Ti1 2.6584(17) . ?
Te2 Ti2 2.588(3) . ?
Te2 Ti3 2.717(3) . ?
Te2 Ti1 2.847(3) . ?
B1 B3 1.60(2) . ?
B1 Ti3 2.535(18) . ?
B1 Ti2 2.547(15) . ?
C21' C22' 1.394(17) . ?
C21' C25' 1.415(18) . ?
C21' C26' 1.544(17) . ?
C21' Ti3 2.408(13) . ?
C22' C23' 1.407(17) . ?
C22' C27' 1.537(17) . ?
C22' Ti3 2.421(12) . ?
C23' C24' 1.399(18) . ?
C23' C28' 1.523(17) . ?
C23' Ti3 2.376(12) . ?
C24' C25' 1.420(18) . ?
C24' C29' 1.519(17) . ?
C24' Ti3 2.341(15) . ?
C25' C30' 1.528(17) . ?
C25' Ti3 2.355(15) . ?
Te1' Ti1 2.658(3) . ?
Te1' Ti3 2.660(3) . ?
Te1' Ti2 2.980(3) . ?
Te2' B3 2.341(11) . ?
Te2' Ti3 2.558(2) . ?
Te2' Ti2 2.630(2) . ?
B1' B3 1.57(3) . ?
B1' Ti3 2.52(2) . ?
B1' Ti1 2.57(2) . ?
B2 B3 1.718(17) . ?
B2 Ti1 2.485(11) . ?
B2 Ti2 2.503(12) . ?
Te3' B3 2.409(13) . ?
Te3' Ti2 2.495(8) . ?
Te3' Ti1 2.592(7) . ?
Ti1 B3 2.289(9) . ?
Ti2 B3 2.279(9) . ?
Ti3 B3 2.266(10) . ?

loop_
_geom_torsion_atom_site_label_1
_geom_torsion_atom_site_label_2
_geom_torsion_atom_site_label_3
_geom_torsion_atom_site_label_4
_geom_torsion
_geom_torsion_site_symmetry_1
_geom_torsion_site_symmetry_2
_geom_torsion_site_symmetry_3
_geom_torsion_site_symmetry_4
_geom_torsion_publ_flag
C5 C1 C2 C3 0.7(3) . . . . ?
C6 C1 C2 C3 -177.7(4) . . . . ?
Ti1 C1 C2 C3 64.5(2) . . . . ?
C5 C1 C2 C7 178.8(5) . . . . ?
C6 C1 C2 C7 0.4(6) . . . . ?
Ti1 C1 C2 C7 -117.4(4) . . . . ?
C5 C1 C2 Ti1 -63.8(4) . . . . ?
C6 C1 C2 Ti1 117.8(5) . . . . ?
C1 C2 C3 C4 -1.1(3) . . . . ?
C7 C2 C3 C4 -179.2(5) . . . . ?
Ti1 C2 C3 C4 63.6(4) . . . . ?
C1 C2 C3 C8 177.4(4) . . . . ?
C7 C2 C3 C8 -0.7(6) . . . . ?
Ti1 C2 C3 C8 -117.9(5) . . . . ?
C1 C2 C3 Ti1 -64.7(2) . . . . ?
C7 C2 C3 Ti1 117.2(5) . . . . ?
C2 C3 C4 C5 1.1(6) . . . . ?
C8 C3 C4 C5 -177.4(6) . . . . ?
Ti1 C3 C4 C5 66.4(5) . . . . ?
C2 C3 C4 C9 177.7(6) . . . . ?
C8 C3 C4 C9 -0.7(10) . . . . ?
Ti1 C3 C4 C9 -116.9(7) . . . . ?
C2 C3 C4 Ti1 -65.3(3) . . . . ?
C8 C3 C4 Ti1 116.3(5) . . . . ?
C3 C4 C5 C1 -0.6(7) . . . . ?
C9 C4 C5 C1 -177.3(6) . . . . ?
Ti1 C4 C5 C1 66.6(4) . . . . ?
C3 C4 C5 C10 175.9(7) . . . . ?
C9 C4 C5 C10 -0.7(12) . . . . ?
Ti1 C4 C5 C10 -116.9(8) . . . . ?
C3 C4 C5 Ti1 -67.2(4) . . . . ?
C9 C4 C5 Ti1 116.2(7) . . . . ?
C2 C1 C5 C4 0.0(6) . . . . ?
C6 C1 C5 C4 178.4(5) . . . . ?
Ti1 C1 C5 C4 -65.2(5) . . . . ?
C2 C1 C5 C10 -176.8(6) . . . . ?
C6 C1 C5 C10 1.7(10) . . . . ?
Ti1 C1 C5 C10 118.0(7) . . . . ?
C2 C1 C5 Ti1 65.2(3) . . . . ?
C6 C1 C5 Ti1 -116.3(5) . . . . ?
C15 C11 C12 C13 -1.1(4) . . . . ?
C16 C11 C12 C13 179.0(5) . . . . ?
Ti2 C11 C12 C13 -65.2(3) . . . . ?
C15 C11 C12 C17 -179.5(6) . . . . ?
C16 C11 C12 C17 0.6(7) . . . . ?
Ti2 C11 C12 C17 116.4(5) . . . . ?
C15 C11 C12 Ti2 64.2(4) . . . . ?
C16 C11 C12 Ti2 -115.8(5) . . . . ?
C11 C12 C13 C14 0.8(4) . . . . ?
C17 C12 C13 C14 179.2(6) . . . . ?
Ti2 C12 C13 C14 -66.5(4) . . . . ?
C11 C12 C13 C18 -179.3(5) . . . . ?
C17 C12 C13 C18 -0.9(7) . . . . ?
Ti2 C12 C13 C18 113.4(5) . . . . ?
C11 C12 C13 Ti2 67.3(2) . . . . ?
C17 C12 C13 Ti2 -114.3(5) . . . . ?
C12 C13 C14 C15 -0.2(6) . . . . ?
C18 C13 C14 C15 179.9(6) . . . . ?
Ti2 C13 C14 C15 -66.6(5) . . . . ?
C12 C13 C14 C19 -177.6(7) . . . . ?
C18 C13 C14 C19 2.5(11) . . . . ?
Ti2 C13 C14 C19 116.0(8) . . . . ?
C12 C13 C14 Ti2 66.4(3) . . . . ?
C18 C13 C14 Ti2 -113.5(5) . . . . ?
C12 C11 C15 C14 0.9(6) . . . . ?
C16 C11 C15 C14 -179.1(6) . . . . ?
Ti2 C11 C15 C14 64.2(5) . . . . ?
C12 C11 C15 C20 176.9(6) . . . . ?
C16 C11 C15 C20 -3.2(10) . . . . ?
Ti2 C11 C15 C20 -119.9(8) . . . . ?
C12 C11 C15 Ti2 -63.3(3) . . . . ?
C16 C11 C15 Ti2 116.7(5) . . . . ?
C13 C14 C15 C11 -0.4(7) . . . . ?
C19 C14 C15 C11 177.1(7) . . . . ?
Ti2 C14 C15 C11 -65.4(5) . . . . ?
C13 C14 C15 C20 -176.4(7) . . . . ?
C19 C14 C15 C20 1.1(12) . . . . ?
Ti2 C14 C15 C20 118.6(8) . . . . ?
C13 C14 C15 Ti2 64.9(4) . . . . ?
C19 C14 C15 Ti2 -117.5(8) . . . . ?
C25 C21 C22 C23 -1.1(4) . . . . ?
C26 C21 C22 C23 179.2(5) . . . . ?
Ti3 C21 C22 C23 -66.3(3) . . . . ?
C25 C21 C22 C27 -179.4(6) . . . . ?
C26 C21 C22 C27 0.9(7) . . . . ?
Ti3 C21 C22 C27 115.4(6) . . . . ?
C25 C21 C22 Ti3 65.2(5) . . . . ?
C26 C21 C22 Ti3 -114.5(6) . . . . ?
C21 C22 C23 C24 0.6(4) . . . . ?
C27 C22 C23 C24 178.9(6) . . . . ?
Ti3 C22 C23 C24 -66.3(5) . . . . ?
C21 C22 C23 C28 -179.3(5) . . . . ?
C27 C22 C23 C28 -1.0(7) . . . . ?
Ti3 C22 C23 C28 113.8(5) . . . . ?
C21 C22 C23 Ti3 66.9(3) . . . . ?
C27 C22 C23 Ti3 -114.8(5) . . . . ?
C22 C23 C24 C25 0.1(7) . . . . ?
C28 C23 C24 C25 180.0(6) . . . . ?
Ti3 C23 C24 C25 -65.2(6) . . . . ?
C22 C23 C24 C29 -178.1(7) . . . . ?
C28 C23 C24 C29 1.8(12) . . . . ?
Ti3 C23 C24 C29 116.6(9) . . . . ?
C22 C23 C24 Ti3 65.3(4) . . . . ?
C28 C23 C24 Ti3 -114.8(6) . . . . ?
C22 C21 C25 C24 1.2(7) . . . . ?
C26 C21 C25 C24 -179.1(6) . . . . ?
Ti3 C21 C25 C24 65.5(6) . . . . ?
C22 C21 C25 C30 176.9(8) . . . . ?
C26 C21 C25 C30 -3.4(12) . . . . ?
Ti3 C21 C25 C30 -118.8(10) . . . . ?
C22 C21 C25 Ti3 -64.3(4) . . . . ?
C26 C21 C25 Ti3 115.4(5) . . . . ?
C23 C24 C25 C21 -0.8(9) . . . . ?
C29 C24 C25 C21 177.3(8) . . . . ?
Ti3 C24 C25 C21 -65.3(6) . . . . ?
C23 C24 C25 C30 -176.6(8) . . . . ?
C29 C24 C25 C30 1.5(15) . . . . ?
Ti3 C24 C25 C30 118.9(9) . . . . ?
C23 C24 C25 Ti3 64.6(5) . . . . ?
C29 C24 C25 Ti3 -117.3(10) . . . . ?
C25' C21' C22' C23' -0.3(4) . . . . ?
C26' C21' C22' C23' 179.2(5) . . . . ?
Ti3 C21' C22' C23' -62.9(4) . . . . ?
C25' C21' C22' C27' -179.7(7) . . . . ?
C26' C21' C22' C27' -0.2(7) . . . . ?
Ti3 C21' C22' C27' 117.7(6) . . . . ?
C25' C21' C22' Ti3 62.6(6) . . . . ?
C26' C21' C22' Ti3 -117.9(7) . . . . ?
C21' C22' C23' C24' 0.1(4) . . . . ?
C27' C22' C23' C24' 179.5(7) . . . . ?
Ti3 C22' C23' C24' -63.8(6) . . . . ?
C21' C22' C23' C28' -179.5(5) . . . . ?
C27' C22' C23' C28' -0.1(7) . . . . ?
Ti3 C22' C23' C28' 116.6(7) . . . . ?
C21' C22' C23' Ti3 63.9(4) . . . . ?
C27' C22' C23' Ti3 -116.7(7) . . . . ?
C22' C23' C24' C25' 0.1(8) . . . . ?
C28' C23' C24' C25' 179.7(7) . . . . ?
Ti3 C23' C24' C25' -65.8(7) . . . . ?
C22' C23' C24' C29' -179.3(8) . . . . ?
C28' C23' C24' C29' 0.3(13) . . . . ?
Ti3 C23' C24' C29' 114.8(11) . . . . ?
C22' C23' C24' Ti3 65.9(5) . . . . ?
C28' C23' C24' Ti3 -114.5(7) . . . . ?
C22' C21' C25' C24' 0.4(8) . . . . ?
C26' C21' C25' C24' -179.2(7) . . . . ?
Ti3 C21' C25' C24' 65.0(7) . . . . ?
C22' C21' C25' C30' 179.1(8) . . . . ?
C26' C21' C25' C30' -0.4(13) . . . . ?
Ti3 C21' C25' C30' -116.3(11) . . . . ?
C22' C21' C25' Ti3 -64.6(5) . . . . ?
C26' C21' C25' Ti3 115.9(6) . . . . ?
C23' C24' C25' C21' -0.3(10) . . . . ?
C29' C24' C25' C21' 179.1(9) . . . . ?
Ti3 C24' C25' C21' -66.9(7) . . . . ?
C23' C24' C25' C30' -179.0(9) . . . . ?
C29' C24' C25' C30' 0.4(16) . . . . ?
Ti3 C24' C25' C30' 114.4(11) . . . . ?
C23' C24' C25' Ti3 66.6(7) . . . . ?
C29' C24' C25' Ti3 -114.0(11) . . . . ?
Ti3 B1' B3 B2 160.4(8) . . . . ?
Ti1 B1' B3 B2 69.9(8) . . . . ?
Ti1 B1' B3 Ti3 -90.5(3) . . . . ?
Ti3 B1' B3 Ti2 52(3) . . . . ?
Ti1 B1' B3 Ti2 -38(3) . . . . ?
Ti3 B1' B3 Ti1 90.5(3) . . . . ?
Ti3 B1' B3 Te2' -56.4(8) . . . . ?
Ti1 B1' B3 Te2' -146.9(8) . . . . ?
Ti2 B1 B3 Ti3 87.4(3) . . . . ?
Ti3 B1 B3 Ti2 -87.4(3) . . . . ?
Ti3 B1 B3 Ti1 -61(2) . . . . ?
Ti2 B1 B3 Ti1 27(2) . . . . ?
Ti3 B1 B3 Te1 58.2(7) . . . . ?
Ti2 B1 B3 Te1 145.6(7) . . . . ?
Ti1 B2 B3 B1' -73.9(11) . . . . ?
Ti2 B2 B3 B1' -157.4(12) . . . . ?
Ti1 B2 B3 Ti3 46.5(17) . . . . ?
Ti2 B2 B3 Ti3 -37.0(17) . . . . ?
Ti1 B2 B3 Ti2 83.5(2) . . . . ?
Ti2 B2 B3 Ti1 -83.5(2) . . . . ?
Ti1 B2 B3 Te2' 141.5(5) . . . . ?
Ti2 B2 B3 Te2' 58.0(4) . . . . ?
